data_4087000
loop_
_publ_author_name
'Huang, Wenliang'
'Diaconescu, Paula L.'

_publ_section_title
;
 Aromatic C--F Bond Activation by Rare-Earth-Metal Complexes
;
_journal_issue 1
_journal_name_full Organometallics
_journal_page_first 89
_journal_paper_doi 10.1021/acs.organomet.6b00661
_journal_volume 36
_journal_year 2017
_chemical_formula_moiety 'C32 H46 F5 Fe N2 O Sc Si2, 0.5(C6 H14)'
_chemical_formula_sum 'C35 H53 F5 Fe N2 O Sc Si2'
_chemical_formula_weight 769.78
_chemical_name_systematic
; 
 ? 
;
_space_group_crystal_system monoclinic
_space_group_IT_number 14
_space_group_name_Hall '-P 2yn'
_space_group_name_H-M_alt 'P 1 21/n 1'
_symmetry_space_group_name_Hall '-P 2yn'
_symmetry_space_group_name_H-M 'P 1 21/n 1'
_atom_sites_solution_hydrogens geom
_audit_creation_method shelxl-2013
_cell_angle_alpha 90
_cell_angle_beta 90.3240(15)
_cell_angle_gamma 90
_cell_formula_units_Z 4
_cell_length_a 10.3102(12)
_cell_length_b 22.263(3)
_cell_length_c 16.831(2)
_cell_measurement_reflns_used 9040
_cell_measurement_temperature 100(2)
_cell_measurement_theta_max 30.69
_cell_measurement_theta_min 3.60
_cell_volume 3863.3(8)
_computing_cell_refinement 'Bruker SAINT'
_computing_data_collection 'Bruker APEX2'
_computing_data_reduction 'Bruker SAINT'
_computing_molecular_graphics 'Bruker SHELXTL'
_computing_publication_material 'Bruker SHELXTL'
_computing_structure_refinement 'SHELXL-2013 (Sheldrick, 2013)'
_computing_structure_solution 'SHELXS-97 (Sheldrick 2008)'
_diffrn_ambient_temperature 100(2)
_diffrn_measured_fraction_theta_full 0.997
_diffrn_measured_fraction_theta_max 0.946
_diffrn_measurement_device_type 'Bruker APEX-II CCD'
_diffrn_measurement_method '\f and \w scans'
_diffrn_radiation_type mok\a
_diffrn_radiation_wavelength 0.71073
_diffrn_reflns_av_R_equivalents 0.0311
_diffrn_reflns_av_unetI/netI 0.0266
_diffrn_reflns_Laue_measured_fraction_full 0.997
_diffrn_reflns_Laue_measured_fraction_max 0.946
_diffrn_reflns_limit_h_max 14
_diffrn_reflns_limit_h_min -14
_diffrn_reflns_limit_k_max 31
_diffrn_reflns_limit_k_min -31
_diffrn_reflns_limit_l_max 24
_diffrn_reflns_limit_l_min -23
_diffrn_reflns_number 55394
_diffrn_reflns_point_group_measured_fraction_full 0.997
_diffrn_reflns_point_group_measured_fraction_max 0.946
_diffrn_reflns_theta_full 25.000
_diffrn_reflns_theta_max 30.973
_diffrn_reflns_theta_min 3.589
_exptl_absorpt_coefficient_mu 0.666
_exptl_absorpt_correction_T_max 0.746
_exptl_absorpt_correction_T_min 0.699
_exptl_absorpt_correction_type multi-scan
_exptl_absorpt_process_details 'Sadabs (Bruker)'
_exptl_crystal_colour yellow
_exptl_crystal_density_diffrn 1.324
_exptl_crystal_description block
_exptl_crystal_F_000 1620
_exptl_crystal_size_max 0.230
_exptl_crystal_size_mid 0.170
_exptl_crystal_size_min 0.100
_refine_diff_density_max 0.831
_refine_diff_density_min -0.332
_refine_diff_density_rms 0.057
_refine_ls_extinction_method none
_refine_ls_goodness_of_fit_ref 0.981
_refine_ls_hydrogen_treatment constr
_refine_ls_matrix_type full
_refine_ls_number_parameters 435
_refine_ls_number_reflns 11617
_refine_ls_number_restraints 0
_refine_ls_restrained_S_all 0.981
_refine_ls_R_factor_all 0.0431
_refine_ls_R_factor_gt 0.0324
_refine_ls_shift/su_max 0.003
_refine_ls_shift/su_mean 0.000
_refine_ls_structure_factor_coef Fsqd
_refine_ls_weighting_details 'w=1/[\s^2^(Fo^2^)+(0.0385P)^2^+2.0077P] where P=(Fo^2^+2Fc^2^)/3'
_refine_ls_weighting_scheme calc
_refine_ls_wR_factor_gt 0.0776
_refine_ls_wR_factor_ref 0.0833
_reflns_Friedel_coverage 0.000
_reflns_number_gt 9636
_reflns_number_total 11617
_reflns_threshold_expression 'i > 2\s(i)'
_cod_data_source_file om6b00661_si_002.cif
_cod_data_source_block pld1346_0m_a
_cod_original_cell_volume 3863.2(8)
_cod_original_formula_sum 'C35 H53 F5 Fe N2 O Sc Si2 '
_cod_database_code 4087000
_shelx_space_group_comment
; 
the symmetry employed for this shelxl refinement is uniquely defined 
by the following loop, which should always be used as a source of 
symmetry information in preference to the above space-group names. 
they are only intended as comments. 
;
_shelx_estimated_absorpt_t_min 0.862
_shelx_estimated_absorpt_t_max 0.936
_shelxl_version_number 2013-3

loop_
_space_group_symop_operation_xyz
'x, y, z'
'-x+1/2, y+1/2, -z+1/2'
'-x, -y, -z'
'x-1/2, -y-1/2, z-1/2'

loop_
_atom_site_label
_atom_site_type_symbol
_atom_site_fract_x
_atom_site_fract_y
_atom_site_fract_z
_atom_site_U_iso_or_equiv
_atom_site_adp_type
_atom_site_occupancy
_atom_site_site_symmetry_order
_atom_site_calc_flag
_atom_site_refinement_flags_posn
_atom_site_refinement_flags_adp
Fe1 Fe 0.46876(2) 0.79004(2) 0.15448(2) 0.01749(5) Uani 1 1 d . .
Sc1 Sc 0.18466(2) 0.77187(2) 0.11513(2) 0.01472(5) Uani 1 1 d . .
Si1 Si 0.15830(3) 0.64332(2) 0.23366(2) 0.01769(7) Uani 1 1 d . .
Si2 Si 0.19934(3) 0.87412(2) -0.04341(2) 0.02105(8) Uani 1 1 d . .
F1 F -0.13937(8) 0.76003(4) 0.07093(5) 0.03001(19) Uani 1 1 d . .
F2 F -0.28194(9) 0.69069(5) -0.02837(7) 0.0435(3) Uani 1 1 d . .
F3 F -0.16257(13) 0.61339(5) -0.12855(7) 0.0556(3) Uani 1 1 d . .
F4 F 0.10196(13) 0.60617(5) -0.13066(6) 0.0524(3) Uani 1 1 d . .
F5 F 0.24529(9) 0.67633(5) -0.03269(6) 0.0355(2) Uani 1 1 d . .
O1 O 0.06591(9) 0.81857(4) 0.19917(6) 0.02101(19) Uani 1 1 d . .
N1 N 0.23772(10) 0.70021(5) 0.18418(7) 0.0173(2) Uani 1 1 d . .
N2 N 0.24103(10) 0.84464(5) 0.04821(7) 0.0174(2) Uani 1 1 d . .
C1 C 0.36932(12) 0.71320(6) 0.19484(8) 0.0181(2) Uani 1 1 d . .
C2 C 0.47357(13) 0.69808(6) 0.14147(9) 0.0236(3) Uani 1 1 d . .
H2 H 0.4649 0.6773 0.0925 0.028 Uiso 1 1 calc R U
C3 C 0.59158(13) 0.71979(7) 0.17504(11) 0.0310(3) Uani 1 1 d . .
H3 H 0.6755 0.7151 0.1528 0.037 Uiso 1 1 calc R U
C4 C 0.56282(14) 0.74951(7) 0.24708(10) 0.0304(3) Uani 1 1 d . .
H4 H 0.6240 0.7684 0.2814 0.036 Uiso 1 1 calc R U
C5 C 0.42688(13) 0.74635(6) 0.25944(9) 0.0237(3) Uani 1 1 d . .
H5 H 0.3815 0.7633 0.3030 0.028 Uiso 1 1 calc R U
C6 C 0.36694(11) 0.85001(6) 0.07884(8) 0.0168(2) Uani 1 1 d . .
C7 C 0.48685(12) 0.82938(7) 0.04467(9) 0.0237(3) Uani 1 1 d . .
H7 H 0.4954 0.8078 -0.0037 0.028 Uiso 1 1 calc R U
C8 C 0.59050(13) 0.84711(7) 0.09623(10) 0.0308(3) Uani 1 1 d . .
H8 H 0.6802 0.8406 0.0869 0.037 Uiso 1 1 calc R U
C9 C 0.53744(15) 0.87594(7) 0.16326(10) 0.0306(3) Uani 1 1 d . .
H9 H 0.5850 0.8917 0.2071 0.037 Uiso 1 1 calc R U
C10 C 0.40031(13) 0.87726(6) 0.15372(9) 0.0222(3) Uani 1 1 d . .
H10 H 0.3405 0.8935 0.1907 0.027 Uiso 1 1 calc R U
C11 C 0.17908(13) 0.65129(6) 0.34423(8) 0.0227(3) Uani 1 1 d . .
H11A H 0.2717 0.6538 0.3573 0.034 Uiso 1 1 calc R U
H11B H 0.1411 0.6164 0.3708 0.034 Uiso 1 1 calc R U
H11C H 0.1353 0.6879 0.3622 0.034 Uiso 1 1 calc R U
C12 C -0.01718(13) 0.64932(7) 0.20526(9) 0.0262(3) Uani 1 1 d . .
H12A H -0.0471 0.6906 0.2139 0.039 Uiso 1 1 calc R U
H12B H -0.0682 0.6217 0.2379 0.039 Uiso 1 1 calc R U
H12C H -0.0280 0.6388 0.1491 0.039 Uiso 1 1 calc R U
C13 C 0.21660(16) 0.56585(6) 0.20318(9) 0.0277(3) Uani 1 1 d . .
C14 C 0.35580(18) 0.55451(8) 0.23261(12) 0.0402(4) Uani 1 1 d . .
H14A H 0.3846 0.5148 0.2147 0.060 Uiso 1 1 calc R U
H14B H 0.3580 0.5560 0.2908 0.060 Uiso 1 1 calc R U
H14C H 0.4135 0.5854 0.2112 0.060 Uiso 1 1 calc R U
C15 C 0.1274(2) 0.51756(7) 0.23901(11) 0.0398(4) Uani 1 1 d . .
H15A H 0.1596 0.4776 0.2247 0.060 Uiso 1 1 calc R U
H15B H 0.0391 0.5227 0.2181 0.060 Uiso 1 1 calc R U
H15C H 0.1266 0.5216 0.2970 0.060 Uiso 1 1 calc R U
C16 C 0.2119(2) 0.56011(8) 0.11231(10) 0.0403(4) Uani 1 1 d . .
H16A H 0.2697 0.5900 0.0886 0.060 Uiso 1 1 calc R U
H16B H 0.1230 0.5669 0.0935 0.060 Uiso 1 1 calc R U
H16C H 0.2400 0.5197 0.0968 0.060 Uiso 1 1 calc R U
C17 C 0.01883(15) 0.87151(9) -0.05301(12) 0.0414(5) Uani 1 1 d . .
H17A H -0.0116 0.8306 -0.0425 0.062 Uiso 1 1 calc R U
H17B H -0.0066 0.8834 -0.1070 0.062 Uiso 1 1 calc R U
H17C H -0.0199 0.8992 -0.0146 0.062 Uiso 1 1 calc R U
C18 C 0.27104(18) 0.82814(8) -0.12539(9) 0.0347(4) Uani 1 1 d . .
H18A H 0.3657 0.8320 -0.1241 0.052 Uiso 1 1 calc R U
H18B H 0.2378 0.8425 -0.1767 0.052 Uiso 1 1 calc R U
H18C H 0.2471 0.7859 -0.1183 0.052 Uiso 1 1 calc R U
C19 C 0.25470(13) 0.95555(6) -0.05460(9) 0.0225(3) Uani 1 1 d . .
C20 C 0.22946(17) 0.99062(7) 0.02177(10) 0.0332(3) Uani 1 1 d . .
H20A H 0.2517 1.0330 0.0137 0.050 Uiso 1 1 calc R U
H20B H 0.2829 0.9741 0.0649 0.050 Uiso 1 1 calc R U
H20C H 0.1376 0.9873 0.0358 0.050 Uiso 1 1 calc R U
C21 C 0.17998(16) 0.98570(8) -0.12341(11) 0.0369(4) Uani 1 1 d . .
H21A H 0.0872 0.9866 -0.1111 0.055 Uiso 1 1 calc R U
H21B H 0.1936 0.9629 -0.1724 0.055 Uiso 1 1 calc R U
H21C H 0.2116 1.0269 -0.1305 0.055 Uiso 1 1 calc R U
C22 C 0.40010(13) 0.95870(7) -0.07421(10) 0.0268(3) Uani 1 1 d . .
H22A H 0.4264 1.0008 -0.0793 0.040 Uiso 1 1 calc R U
H22B H 0.4162 0.9376 -0.1243 0.040 Uiso 1 1 calc R U
H22C H 0.4502 0.9397 -0.0315 0.040 Uiso 1 1 calc R U
C23 C 0.06089(16) 0.80796(7) 0.28507(9) 0.0294(3) Uani 1 1 d . .
H23A H 0.1494 0.8034 0.3073 0.035 Uiso 1 1 calc R U
H23B H 0.0107 0.7711 0.2968 0.035 Uiso 1 1 calc R U
C24 C -0.00464(19) 0.86221(9) 0.31957(10) 0.0403(4) Uani 1 1 d . .
H24A H 0.0591 0.8938 0.3333 0.048 Uiso 1 1 calc R U
H24B H -0.0549 0.8516 0.3675 0.048 Uiso 1 1 calc R U
C25 C -0.09372(18) 0.88226(9) 0.25195(10) 0.0418(4) Uani 1 1 d . .
H25A H -0.1735 0.8576 0.2497 0.050 Uiso 1 1 calc R U
H25B H -0.1180 0.9251 0.2575 0.050 Uiso 1 1 calc R U
C26 C -0.01084(15) 0.87231(7) 0.17998(9) 0.0285(3) Uani 1 1 d . .
H26A H -0.0652 0.8655 0.1322 0.034 Uiso 1 1 calc R U
H26B H 0.0463 0.9073 0.1705 0.034 Uiso 1 1 calc R U
C27 C 0.05866(13) 0.72092(6) 0.02355(8) 0.0202(2) Uani 1 1 d . .
C28 C -0.07497(13) 0.72206(6) 0.02107(8) 0.0215(3) Uani 1 1 d . .
C29 C -0.15124(15) 0.68701(7) -0.02848(9) 0.0288(3) Uani 1 1 d . .
C30 C -0.09048(18) 0.64781(7) -0.07925(10) 0.0348(4) Uani 1 1 d . .
C31 C 0.04301(18) 0.64424(7) -0.08015(9) 0.0328(3) Uani 1 1 d . .
C32 C 0.11297(14) 0.68099(7) -0.02932(9) 0.0250(3) Uani 1 1 d . .
C1S C 0.45218(16) 0.47673(8) 0.98476(12) 0.0383(4) Uani 1 1 d . .
H1S1 H 0.5016 0.4421 0.9637 0.046 Uiso 1 1 calc R U
H1S2 H 0.4003 0.4620 1.0301 0.046 Uiso 1 1 calc R U
C2S C 0.36110(18) 0.49853(9) 0.92125(12) 0.0414(4) Uani 1 1 d . .
H2S1 H 0.4125 0.5116 0.8748 0.050 Uiso 1 1 calc R U
H2S2 H 0.3137 0.5340 0.9414 0.050 Uiso 1 1 calc R U
C3S C 0.2627(2) 0.45149(10) 0.89394(15) 0.0563(6) Uani 1 1 d . .
H3S1 H 0.3086 0.4165 0.8728 0.084 Uiso 1 1 calc R U
H3S2 H 0.2070 0.4686 0.8524 0.084 Uiso 1 1 calc R U
H3S3 H 0.2093 0.4392 0.9391 0.084 Uiso 1 1 calc R U

loop_
_atom_site_aniso_label
_atom_site_aniso_U_11
_atom_site_aniso_U_22
_atom_site_aniso_U_33
_atom_site_aniso_U_23
_atom_site_aniso_U_13
_atom_site_aniso_U_12
Fe1 0.01416(8) 0.01513(9) 0.02313(10) 0.00483(7) -0.00329(6) 0.00012(6)
Sc1 0.01452(10) 0.01432(11) 0.01532(11) 0.00106(8) 0.00047(8) 0.00053(8)
Si1 0.02094(16) 0.01497(16) 0.01716(17) 0.00221(13) 0.00130(13) -0.00162(12)
Si2 0.01903(16) 0.02246(19) 0.02156(18) 0.00788(14) -0.00765(13) -0.00629(13)
F1 0.0253(4) 0.0335(5) 0.0313(5) -0.0043(4) 0.0041(3) 0.0004(3)
F2 0.0278(5) 0.0489(6) 0.0537(7) 0.0047(5) -0.0160(4) -0.0110(4)
F3 0.0783(8) 0.0387(6) 0.0495(7) -0.0130(5) -0.0335(6) -0.0100(6)
F4 0.0819(9) 0.0413(6) 0.0339(6) -0.0161(5) -0.0047(5) 0.0203(6)
F5 0.0313(5) 0.0416(6) 0.0337(5) 0.0036(4) 0.0062(4) 0.0099(4)
O1 0.0242(4) 0.0207(5) 0.0182(5) 0.0005(4) 0.0015(3) 0.0067(4)
N1 0.0165(5) 0.0157(5) 0.0198(5) 0.0019(4) 0.0005(4) -0.0001(4)
N2 0.0148(4) 0.0181(5) 0.0193(5) 0.0042(4) -0.0034(4) -0.0011(4)
C1 0.0182(5) 0.0140(6) 0.0220(6) 0.0047(5) 0.0000(4) 0.0021(4)
C2 0.0219(6) 0.0159(6) 0.0332(8) 0.0040(5) 0.0055(5) 0.0041(5)
C3 0.0170(6) 0.0236(7) 0.0525(10) 0.0158(7) 0.0012(6) 0.0051(5)
C4 0.0235(6) 0.0284(8) 0.0390(9) 0.0149(7) -0.0140(6) -0.0037(5)
C5 0.0263(6) 0.0224(7) 0.0224(7) 0.0064(5) -0.0057(5) -0.0020(5)
C6 0.0159(5) 0.0145(6) 0.0201(6) 0.0044(5) -0.0027(4) -0.0009(4)
C7 0.0183(6) 0.0262(7) 0.0266(7) 0.0092(6) 0.0029(5) 0.0012(5)
C8 0.0155(6) 0.0296(8) 0.0472(9) 0.0200(7) -0.0043(6) -0.0043(5)
C9 0.0295(7) 0.0194(7) 0.0426(9) 0.0093(6) -0.0193(6) -0.0085(5)
C10 0.0259(6) 0.0139(6) 0.0266(7) 0.0015(5) -0.0086(5) 0.0004(5)
C11 0.0247(6) 0.0232(7) 0.0202(6) 0.0026(5) 0.0006(5) -0.0002(5)
C12 0.0239(6) 0.0310(8) 0.0236(7) 0.0053(6) -0.0006(5) -0.0078(5)
C13 0.0449(8) 0.0150(6) 0.0231(7) 0.0023(5) 0.0061(6) 0.0005(6)
C14 0.0485(10) 0.0256(8) 0.0466(10) 0.0051(7) 0.0068(8) 0.0155(7)
C15 0.0684(12) 0.0172(7) 0.0339(9) 0.0019(6) 0.0093(8) -0.0076(7)
C16 0.0722(12) 0.0215(8) 0.0273(8) -0.0029(6) 0.0115(8) 0.0029(8)
C17 0.0241(7) 0.0445(10) 0.0555(11) 0.0302(9) -0.0184(7) -0.0122(6)
C18 0.0532(10) 0.0311(8) 0.0198(7) -0.0006(6) -0.0058(7) -0.0153(7)
C19 0.0205(6) 0.0204(6) 0.0265(7) 0.0085(5) -0.0056(5) -0.0024(5)
C20 0.0384(8) 0.0242(8) 0.0372(9) 0.0034(6) 0.0027(7) 0.0054(6)
C21 0.0340(8) 0.0333(9) 0.0433(10) 0.0220(7) -0.0136(7) -0.0068(6)
C22 0.0238(6) 0.0222(7) 0.0342(8) 0.0040(6) -0.0008(5) -0.0058(5)
C23 0.0395(8) 0.0300(8) 0.0187(7) 0.0008(6) 0.0025(6) 0.0119(6)
C24 0.0522(10) 0.0436(10) 0.0251(8) -0.0034(7) 0.0009(7) 0.0241(8)
C25 0.0407(9) 0.0525(11) 0.0323(9) -0.0006(8) 0.0034(7) 0.0272(8)
C26 0.0330(7) 0.0264(7) 0.0261(7) 0.0010(6) -0.0021(6) 0.0137(6)
C27 0.0238(6) 0.0194(6) 0.0174(6) 0.0024(5) -0.0011(5) -0.0035(5)
C28 0.0245(6) 0.0206(6) 0.0195(6) 0.0026(5) -0.0019(5) -0.0042(5)
C29 0.0291(7) 0.0277(7) 0.0294(8) 0.0057(6) -0.0106(6) -0.0074(6)
C30 0.0519(10) 0.0241(8) 0.0282(8) -0.0017(6) -0.0172(7) -0.0066(7)
C31 0.0540(10) 0.0231(7) 0.0211(7) -0.0028(6) -0.0041(6) 0.0071(7)
C32 0.0299(7) 0.0245(7) 0.0207(7) 0.0042(5) 0.0000(5) 0.0016(5)
C1S 0.0314(8) 0.0358(9) 0.0477(10) -0.0054(8) -0.0010(7) 0.0004(7)
C2S 0.0399(9) 0.0376(10) 0.0467(11) 0.0001(8) -0.0036(8) -0.0018(7)
C3S 0.0496(11) 0.0496(13) 0.0695(15) -0.0010(11) -0.0221(10) -0.0112(9)

loop_
_atom_type_symbol
_atom_type_description
_atom_type_scat_dispersion_real
_atom_type_scat_dispersion_imag
_atom_type_scat_source
c c 0.0033 0.0016 'international tables vol c tables 4.2.6.8 and 6.1.1.4'
h h 0.0000 0.0000 'international tables vol c tables 4.2.6.8 and 6.1.1.4'
n n 0.0061 0.0033 'international tables vol c tables 4.2.6.8 and 6.1.1.4'
o o 0.0106 0.0060 'international tables vol c tables 4.2.6.8 and 6.1.1.4'
f f 0.0171 0.0103 'international tables vol c tables 4.2.6.8 and 6.1.1.4'
si si 0.0817 0.0704 'international tables vol c tables 4.2.6.8 and 6.1.1.4'
sc sc 0.2519 0.3716 'international tables vol c tables 4.2.6.8 and 6.1.1.4'
fe fe 0.3463 0.8444 'international tables vol c tables 4.2.6.8 and 6.1.1.4'

loop_
_geom_angle_atom_site_label_1
_geom_angle_atom_site_label_2
_geom_angle_atom_site_label_3
_geom_angle
_geom_angle_site_symmetry_1
_geom_angle_site_symmetry_3
C4 Fe1 C3 40.55(7) . .
C4 Fe1 C8 110.56(6) . .
C3 Fe1 C8 100.13(6) . .
C4 Fe1 C9 101.27(6) . .
C3 Fe1 C9 119.36(6) . .
C8 Fe1 C9 40.41(7) . .
C4 Fe1 C7 146.11(6) . .
C3 Fe1 C7 114.82(6) . .
C8 Fe1 C7 40.82(6) . .
C9 Fe1 C7 68.47(7) . .
C4 Fe1 C2 68.30(7) . .
C3 Fe1 C2 40.62(6) . .
C8 Fe1 C2 123.55(6) . .
C9 Fe1 C2 158.28(6) . .
C7 Fe1 C2 109.01(6) . .
C4 Fe1 C5 40.46(6) . .
C3 Fe1 C5 68.07(6) . .
C8 Fe1 C5 146.78(6) . .
C9 Fe1 C5 116.93(6) . .
C7 Fe1 C5 172.33(6) . .
C2 Fe1 C5 68.16(6) . .
C4 Fe1 C10 125.51(6) . .
C3 Fe1 C10 158.90(6) . .
C8 Fe1 C10 67.85(6) . .
C9 Fe1 C10 40.49(6) . .
C7 Fe1 C10 68.07(6) . .
C2 Fe1 C10 160.39(5) . .
C5 Fe1 C10 112.02(6) . .
C4 Fe1 C1 67.99(6) . .
C3 Fe1 C1 68.04(5) . .
C8 Fe1 C1 164.00(6) . .
C9 Fe1 C1 154.75(6) . .
C7 Fe1 C1 133.03(6) . .
C2 Fe1 C1 40.53(5) . .
C5 Fe1 C1 40.34(5) . .
C10 Fe1 C1 126.70(5) . .
C4 Fe1 C6 165.66(6) . .
C3 Fe1 C6 152.82(6) . .
C8 Fe1 C6 67.86(5) . .
C9 Fe1 C6 67.93(5) . .
C7 Fe1 C6 40.37(5) . .
C2 Fe1 C6 125.07(6) . .
C5 Fe1 C6 134.88(5) . .
C10 Fe1 C6 40.19(5) . .
C1 Fe1 C6 117.68(5) . .
C4 Fe1 Sc1 124.26(4) . .
C3 Fe1 Sc1 122.25(4) . .
C8 Fe1 Sc1 125.11(4) . .
C9 Fe1 Sc1 118.37(4) . .
C7 Fe1 Sc1 87.30(4) . .
C2 Fe1 Sc1 82.40(4) . .
C5 Fe1 Sc1 85.26(4) . .
C10 Fe1 Sc1 78.12(4) . .
C1 Fe1 Sc1 59.36(3) . .
C6 Fe1 Sc1 58.48(3) . .
N1 Sc1 N2 148.08(4) . .
N1 Sc1 O1 98.92(4) . .
N2 Sc1 O1 98.24(4) . .
N1 Sc1 C27 98.27(5) . .
N2 Sc1 C27 100.42(5) . .
O1 Sc1 C27 110.94(4) . .
N1 Sc1 C6 117.23(4) . .
N2 Sc1 C6 31.77(4) . .
O1 Sc1 C6 104.09(4) . .
C27 Sc1 C6 124.68(4) . .
N1 Sc1 C1 31.14(4) . .
N2 Sc1 C1 117.26(4) . .
O1 Sc1 C1 108.33(4) . .
C27 Sc1 C1 119.55(5) . .
C6 Sc1 C1 86.09(4) . .
N1 Sc1 Fe1 74.02(3) . .
N2 Sc1 Fe1 74.85(3) . .
O1 Sc1 Fe1 110.26(3) . .
C27 Sc1 Fe1 138.78(4) . .
C6 Sc1 Fe1 43.27(3) . .
C1 Sc1 Fe1 42.91(3) . .
N1 Si1 C12 106.55(6) . .
N1 Si1 C11 110.90(6) . .
C12 Si1 C11 110.50(6) . .
N1 Si1 C13 112.63(6) . .
C12 Si1 C13 107.62(7) . .
C11 Si1 C13 108.59(7) . .
N2 Si2 C17 107.94(7) . .
N2 Si2 C18 110.65(7) . .
C17 Si2 C18 108.44(9) . .
N2 Si2 C19 112.05(6) . .
C17 Si2 C19 108.60(7) . .
C18 Si2 C19 109.06(7) . .
C23 O1 C26 109.02(10) . .
C23 O1 Sc1 126.57(8) . .
C26 O1 Sc1 123.94(8) . .
C1 N1 Si1 123.57(9) . .
C1 N1 Sc1 99.66(8) . .
Si1 N1 Sc1 136.09(6) . .
C6 N2 Si2 121.47(9) . .
C6 N2 Sc1 97.46(8) . .
Si2 N2 Sc1 135.85(6) . .
N1 C1 C5 126.77(12) . .
N1 C1 C2 126.67(13) . .
C5 C1 C2 106.51(12) . .
N1 C1 Fe1 126.86(9) . .
C5 C1 Fe1 68.18(7) . .
C2 C1 Fe1 67.91(7) . .
N1 C1 Sc1 49.20(6) . .
C5 C1 Sc1 114.79(9) . .
C2 C1 Sc1 109.46(9) . .
Fe1 C1 Sc1 77.73(4) . .
C3 C2 C1 108.15(14) . .
C3 C2 Fe1 68.98(8) . .
C1 C2 Fe1 71.57(8) . .
C3 C2 H2 125.9 . .
C1 C2 H2 125.9 . .
Fe1 C2 H2 125.1 . .
C4 C3 C2 108.44(13) . .
C4 C3 Fe1 69.75(8) . .
C2 C3 Fe1 70.41(8) . .
C4 C3 H3 125.8 . .
C2 C3 H3 125.8 . .
Fe1 C3 H3 125.6 . .
C3 C4 C5 108.33(13) . .
C3 C4 Fe1 69.70(9) . .
C5 C4 Fe1 70.65(8) . .
C3 C4 H4 125.8 . .
C5 C4 H4 125.8 . .
Fe1 C4 H4 125.4 . .
C4 C5 C1 108.53(13) . .
C4 C5 Fe1 68.89(8) . .
C1 C5 Fe1 71.49(8) . .
C4 C5 H5 125.7 . .
C1 C5 H5 125.7 . .
Fe1 C5 H5 125.5 . .
N2 C6 C7 128.45(12) . .
N2 C6 C10 125.14(12) . .
C7 C6 C10 106.40(11) . .
N2 C6 Fe1 128.54(9) . .
C7 C6 Fe1 67.41(7) . .
C10 C6 Fe1 67.93(7) . .
N2 C6 Sc1 50.78(6) . .
C7 C6 Sc1 119.77(9) . .
C10 C6 Sc1 104.04(8) . .
Fe1 C6 Sc1 78.25(4) . .
C8 C7 C6 108.06(13) . .
C8 C7 Fe1 69.07(8) . .
C6 C7 Fe1 72.22(7) . .
C8 C7 H7 126.0 . .
C6 C7 H7 126.0 . .
Fe1 C7 H7 124.3 . .
C9 C8 C7 108.62(12) . .
C9 C8 Fe1 69.93(8) . .
C7 C8 Fe1 70.11(8) . .
C9 C8 H8 125.7 . .
C7 C8 H8 125.7 . .
Fe1 C8 H8 125.9 . .
C8 C9 C10 107.99(13) . .
C8 C9 Fe1 69.66(8) . .
C10 C9 Fe1 70.58(8) . .
C8 C9 H9 126.0 . .
C10 C9 H9 126.0 . .
Fe1 C9 H9 125.3 . .
C9 C10 C6 108.83(13) . .
C9 C10 Fe1 68.94(8) . .
C6 C10 Fe1 71.88(7) . .
C9 C10 H10 125.6 . .
C6 C10 H10 125.6 . .
Fe1 C10 H10 125.2 . .
Si1 C11 H11A 109.5 . .
Si1 C11 H11B 109.5 . .
H11A C11 H11B 109.5 . .
Si1 C11 H11C 109.5 . .
H11A C11 H11C 109.5 . .
H11B C11 H11C 109.5 . .
Si1 C12 H12A 109.5 . .
Si1 C12 H12B 109.5 . .
H12A C12 H12B 109.5 . .
Si1 C12 H12C 109.5 . .
H12A C12 H12C 109.5 . .
H12B C12 H12C 109.5 . .
C14 C13 C16 109.38(14) . .
C14 C13 C15 108.54(14) . .
C16 C13 C15 108.43(14) . .
C14 C13 Si1 111.04(11) . .
C16 C13 Si1 109.67(11) . .
C15 C13 Si1 109.74(11) . .
C13 C14 H14A 109.5 . .
C13 C14 H14B 109.5 . .
H14A C14 H14B 109.5 . .
C13 C14 H14C 109.5 . .
H14A C14 H14C 109.5 . .
H14B C14 H14C 109.5 . .
C13 C15 H15A 109.5 . .
C13 C15 H15B 109.5 . .
H15A C15 H15B 109.5 . .
C13 C15 H15C 109.5 . .
H15A C15 H15C 109.5 . .
H15B C15 H15C 109.5 . .
C13 C16 H16A 109.5 . .
C13 C16 H16B 109.5 . .
H16A C16 H16B 109.5 . .
C13 C16 H16C 109.5 . .
H16A C16 H16C 109.5 . .
H16B C16 H16C 109.5 . .
Si2 C17 H17A 109.5 . .
Si2 C17 H17B 109.5 . .
H17A C17 H17B 109.5 . .
Si2 C17 H17C 109.5 . .
H17A C17 H17C 109.5 . .
H17B C17 H17C 109.5 . .
Si2 C18 H18A 109.5 . .
Si2 C18 H18B 109.5 . .
H18A C18 H18B 109.5 . .
Si2 C18 H18C 109.5 . .
H18A C18 H18C 109.5 . .
H18B C18 H18C 109.5 . .
C20 C19 C22 109.15(12) . .
C20 C19 C21 108.84(13) . .
C22 C19 C21 107.60(12) . .
C20 C19 Si2 110.47(10) . .
C22 C19 Si2 110.89(10) . .
C21 C19 Si2 109.83(10) . .
C19 C20 H20A 109.5 . .
C19 C20 H20B 109.5 . .
H20A C20 H20B 109.5 . .
C19 C20 H20C 109.5 . .
H20A C20 H20C 109.5 . .
H20B C20 H20C 109.5 . .
C19 C21 H21A 109.5 . .
C19 C21 H21B 109.5 . .
H21A C21 H21B 109.5 . .
C19 C21 H21C 109.5 . .
H21A C21 H21C 109.5 . .
H21B C21 H21C 109.5 . .
C19 C22 H22A 109.5 . .
C19 C22 H22B 109.5 . .
H22A C22 H22B 109.5 . .
C19 C22 H22C 109.5 . .
H22A C22 H22C 109.5 . .
H22B C22 H22C 109.5 . .
O1 C23 C24 105.67(12) . .
O1 C23 H23A 110.6 . .
C24 C23 H23A 110.6 . .
O1 C23 H23B 110.6 . .
C24 C23 H23B 110.6 . .
H23A C23 H23B 108.7 . .
C23 C24 C25 102.54(14) . .
C23 C24 H24A 111.3 . .
C25 C24 H24A 111.3 . .
C23 C24 H24B 111.3 . .
C25 C24 H24B 111.3 . .
H24A C24 H24B 109.2 . .
C26 C25 C24 102.45(13) . .
C26 C25 H25A 111.3 . .
C24 C25 H25A 111.3 . .
C26 C25 H25B 111.3 . .
C24 C25 H25B 111.3 . .
H25A C25 H25B 109.2 . .
O1 C26 C25 104.53(12) . .
O1 C26 H26A 110.8 . .
C25 C26 H26A 110.8 . .
O1 C26 H26B 110.8 . .
C25 C26 H26B 110.8 . .
H26A C26 H26B 108.9 . .
C28 C27 C32 113.69(13) . .
C28 C27 Sc1 124.74(10) . .
C32 C27 Sc1 121.25(10) . .
F1 C28 C27 118.82(12) . .
F1 C28 C29 116.27(12) . .
C27 C28 C29 124.91(14) . .
F2 C29 C30 119.85(14) . .
F2 C29 C28 121.91(15) . .
C30 C29 C28 118.24(14) . .
F3 C30 C29 119.43(16) . .
F3 C30 C31 120.46(16) . .
C29 C30 C31 120.11(14) . .
F4 C31 C30 119.79(15) . .
F4 C31 C32 121.77(16) . .
C30 C31 C32 118.43(14) . .
F5 C32 C27 118.92(13) . .
F5 C32 C31 116.46(13) . .
C27 C32 C31 124.61(14) . .
C2S C1S C1S 115.0(2) . 3_667
C2S C1S H1S1 108.5 . .
C1S C1S H1S1 108.5 3_667 .
C2S C1S H1S2 108.5 . .
C1S C1S H1S2 108.5 3_667 .
H1S1 C1S H1S2 107.5 . .
C1S C2S C3S 113.88(17) . .
C1S C2S H2S1 108.8 . .
C3S C2S H2S1 108.8 . .
C1S C2S H2S2 108.8 . .
C3S C2S H2S2 108.8 . .
H2S1 C2S H2S2 107.7 . .
C2S C3S H3S1 109.5 . .
C2S C3S H3S2 109.5 . .
H3S1 C3S H3S2 109.5 . .
C2S C3S H3S3 109.5 . .
H3S1 C3S H3S3 109.5 . .
H3S2 C3S H3S3 109.5 . .

loop_
_geom_bond_atom_site_label_1
_geom_bond_atom_site_label_2
_geom_bond_distance
_geom_bond_site_symmetry_2
Fe1 C4 2.0412(15) .
Fe1 C3 2.0406(14) .
Fe1 C8 2.0408(14) .
Fe1 C9 2.0444(15) .
Fe1 C7 2.0546(14) .
Fe1 C2 2.0595(14) .
Fe1 C5 2.0644(14) .
Fe1 C10 2.0661(14) .
Fe1 C1 2.1087(13) .
Fe1 C6 2.1190(12) .
Fe1 Sc1 3.0266(4) .
Sc1 N1 2.0464(11) .
Sc1 N2 2.0588(11) .
Sc1 O1 2.1448(9) .
Sc1 C27 2.3081(14) .
Sc1 C6 2.6352(12) .
Sc1 C1 2.6649(13) .
Si1 N1 1.7251(11) .
Si1 C12 1.8735(15) .
Si1 C11 1.8806(14) .
Si1 C13 1.8979(15) .
Si2 N2 1.7278(11) .
Si2 C17 1.8681(15) .
Si2 C18 1.8735(18) .
Si2 C19 1.9102(14) .
F1 C28 1.3660(16) .
F2 C29 1.3501(18) .
F3 C30 1.3495(18) .
F4 C31 1.3478(18) .
F5 C32 1.3697(17) .
O1 C23 1.4661(17) .
O1 C26 1.4694(16) .
N1 C1 1.3978(16) .
N2 C6 1.3992(15) .
C1 C5 1.439(2) .
C1 C2 1.4443(18) .
C2 C3 1.423(2) .
C2 H2 0.9500 .
C3 C4 1.414(3) .
C3 H3 0.9500 .
C4 C5 1.420(2) .
C4 H4 0.9500 .
C5 H5 0.9500 .
C6 C7 1.4415(18) .
C6 C10 1.4388(19) .
C7 C8 1.428(2) .
C7 H7 0.9500 .
C8 C9 1.411(3) .
C8 H8 0.9500 .
C9 C10 1.422(2) .
C9 H9 0.9500 .
C10 H10 0.9500 .
C11 H11A 0.9800 .
C11 H11B 0.9800 .
C11 H11C 0.9800 .
C12 H12A 0.9800 .
C12 H12B 0.9800 .
C12 H12C 0.9800 .
C13 C14 1.536(2) .
C13 C16 1.535(2) .
C13 C15 1.540(2) .
C14 H14A 0.9800 .
C14 H14B 0.9800 .
C14 H14C 0.9800 .
C15 H15A 0.9800 .
C15 H15B 0.9800 .
C15 H15C 0.9800 .
C16 H16A 0.9800 .
C16 H16B 0.9800 .
C16 H16C 0.9800 .
C17 H17A 0.9800 .
C17 H17B 0.9800 .
C17 H17C 0.9800 .
C18 H18A 0.9800 .
C18 H18B 0.9800 .
C18 H18C 0.9800 .
C19 C20 1.528(2) .
C19 C22 1.5385(19) .
C19 C21 1.541(2) .
C20 H20A 0.9800 .
C20 H20B 0.9800 .
C20 H20C 0.9800 .
C21 H21A 0.9800 .
C21 H21B 0.9800 .
C21 H21C 0.9800 .
C22 H22A 0.9800 .
C22 H22B 0.9800 .
C22 H22C 0.9800 .
C23 C24 1.502(2) .
C23 H23A 0.9900 .
C23 H23B 0.9900 .
C24 C25 1.525(2) .
C24 H24A 0.9900 .
C24 H24B 0.9900 .
C25 C26 1.503(2) .
C25 H25A 0.9900 .
C25 H25B 0.9900 .
C26 H26A 0.9900 .
C26 H26B 0.9900 .
C27 C28 1.3783(18) .
C27 C32 1.379(2) .
C28 C29 1.384(2) .
C29 C30 1.375(2) .
C30 C31 1.379(3) .
C31 C32 1.384(2) .
C1S C2S 1.500(3) .
C1S C1S 1.518(3) 3_667
C1S H1S1 0.9900 .
C1S H1S2 0.9900 .
C2S C3S 1.527(3) .
C2S H2S1 0.9900 .
C2S H2S2 0.9900 .
C3S H3S1 0.9800 .
C3S H3S2 0.9800 .
C3S H3S3 0.9800 .
